data_2231514
loop_
_publ_author_name
'Eltayeb, Naser Eltaher'
'Teoh, Siang Guan'
'Lo, Kong Mun'

_publ_section_title
;
 2-(5,6-Dihydrobenzimidazo[1,2-<i>c</i>]quinazolin-6-yl)-6-ethoxyphenol
;
_journal_coeditor_code HB6367
_journal_issue 9
_journal_name_full 'Acta Crystallographica Section E'
_journal_page_first o2519
_journal_paper_doi 10.1107/S1600536811034714
_journal_volume 67
_journal_year 2011
_chemical_formula_iupac 'C22 H19 N3 O2'
_chemical_formula_moiety 'C22 H19 N3 O2'
_chemical_formula_sum 'C22 H19 N3 O2'
_chemical_formula_weight 357.40
_chemical_name_systematic
;
2-(5,6-Dihydrobenzimidazo[1,2-<i>c</i>]quinazolin-6-yl)-6-ethoxyphenol
;
_space_group_IT_number 2
_symmetry_cell_setting triclinic
_symmetry_space_group_name_Hall '-P 1'
_symmetry_space_group_name_H-M 'P -1'
_atom_sites_solution_hydrogens geom
_atom_sites_solution_primary direct
_atom_sites_solution_secondary difmap
_audit_creation_method SHELXL-97
_cell_angle_alpha 107.193(2)
_cell_angle_beta 108.923(2)
_cell_angle_gamma 104.723(2)
_cell_formula_units_Z 2
_cell_length_a 8.6935(3)
_cell_length_b 10.9167(3)
_cell_length_c 11.3401(5)
_cell_measurement_reflns_used 2997
_cell_measurement_temperature 296(2)
_cell_measurement_theta_max 28.25
_cell_measurement_theta_min 2.59
_cell_volume 896.66(6)
_computing_cell_refinement 'SAINT (Bruker, 2009)'
_computing_data_collection 'APEX2 (Bruker, 2009)'
_computing_data_reduction 'SAINT (Bruker, 2009)'
_computing_molecular_graphics 'SHELXTL (Sheldrick, 2008)'
_computing_publication_material 'SHELXTL (Sheldrick, 2008) and PLATON (Spek, 2009)'
_computing_structure_refinement 'SHELXTL (Sheldrick, 2008)'
_computing_structure_solution 'SHELXTL (Sheldrick, 2008)'
_diffrn_ambient_temperature 296(2)
_diffrn_measured_fraction_theta_full 0.994
_diffrn_measured_fraction_theta_max 0.994
_diffrn_measurement_device_type 'Bruker SMART APEXII CCD'
_diffrn_measurement_method '\f and \w'
_diffrn_radiation_monochromator graphite
_diffrn_radiation_source 'fine-focus sealed tube'
_diffrn_radiation_type MoK\a
_diffrn_radiation_wavelength 0.71073
_diffrn_reflns_av_R_equivalents 0.0219
_diffrn_reflns_av_sigmaI/netI 0.0344
_diffrn_reflns_limit_h_max 10
_diffrn_reflns_limit_h_min -10
_diffrn_reflns_limit_k_max 13
_diffrn_reflns_limit_k_min -13
_diffrn_reflns_limit_l_max 13
_diffrn_reflns_limit_l_min -13
_diffrn_reflns_number 7367
_diffrn_reflns_theta_full 26.00
_diffrn_reflns_theta_max 26.00
_diffrn_reflns_theta_min 2.08
_exptl_absorpt_coefficient_mu 0.087
_exptl_absorpt_correction_T_max 0.7457
_exptl_absorpt_correction_T_min 0.6143
_exptl_absorpt_correction_type multi-scan
_exptl_absorpt_process_details '(SADABS; Bruker, 2009)'
_exptl_crystal_colour Yellow
_exptl_crystal_density_diffrn 1.324
_exptl_crystal_density_method 'not measured'
_exptl_crystal_description Block
_exptl_crystal_F_000 376
_exptl_crystal_size_max 0.25
_exptl_crystal_size_mid 0.2
_exptl_crystal_size_min 0.17
_refine_diff_density_max 0.733
_refine_diff_density_min -0.387
_refine_ls_extinction_method none
_refine_ls_goodness_of_fit_ref 0.997
_refine_ls_hydrogen_treatment mixed
_refine_ls_matrix_type full
_refine_ls_number_parameters 250
_refine_ls_number_reflns 3505
_refine_ls_number_restraints 0
_refine_ls_restrained_S_all 0.997
_refine_ls_R_factor_all 0.0737
_refine_ls_R_factor_gt 0.0587
_refine_ls_shift/su_max 0.000
_refine_ls_shift/su_mean 0.000
_refine_ls_structure_factor_coef Fsqd
_refine_ls_weighting_details 'calc w=1/[\s^2^(Fo^2^)+(0.0842P)^2^+1.0545P] where P=(Fo^2^+2Fc^2^)/3'
_refine_ls_weighting_scheme calc
_refine_ls_wR_factor_gt 0.1537
_refine_ls_wR_factor_ref 0.1639
_reflns_number_gt 2804
_reflns_number_total 3505
_reflns_threshold_expression I>2\s(I)
_cod_data_source_file hb6367.cif
_cod_data_source_block I
_cod_database_code 2231514
_cod_database_fobs_code 2231514

loop_
_symmetry_equiv_pos_as_xyz
'x, y, z'
'-x, -y, -z'

loop_
_atom_site_type_symbol
_atom_site_label
_atom_site_fract_x
_atom_site_fract_y
_atom_site_fract_z
_atom_site_U_iso_or_equiv
_atom_site_adp_type
_atom_site_calc_flag
_atom_site_refinement_flags
_atom_site_occupancy
_atom_site_symmetry_multiplicity
O O2 0.2462(2) 0.30314(16) 0.30490(16) 0.0186(4) Uani d . 1 1
O O1 0.3194(2) 0.36858(17) 0.10937(16) 0.0198(4) Uani d . 1 1
H H1O1 0.2499 0.3974 0.1312 0.030 Uiso calc R 1 1
N N2 0.5360(3) 0.3168(2) -0.0210(2) 0.0212(4) Uani d . 1 1
N N3 0.8203(3) 0.4820(2) 0.1277(2) 0.0199(4) Uani d . 1 1
C C22 0.0082(3) 0.1800(3) 0.3379(3) 0.0300(6) Uani d . 1 1
H H22A -0.0427 0.2463 0.3258 0.045 Uiso calc R 1 1
H H22B -0.0237 0.1461 0.3992 0.045 Uiso calc R 1 1
H H22C -0.0350 0.1037 0.2510 0.045 Uiso calc R 1 1
C C21 0.2056(3) 0.2487(2) 0.3970(2) 0.0207(5) Uani d . 1 1
H H21A 0.2514 0.3232 0.4869 0.025 Uiso calc R 1 1
H H21B 0.2584 0.1816 0.4059 0.025 Uiso calc R 1 1
C C17 0.4186(3) 0.3471(2) 0.3259(2) 0.0159(5) Uani d . 1 1
C C16 0.4501(3) 0.3791(2) 0.2227(2) 0.0156(5) Uani d . 1 1
C C15 0.6199(3) 0.4154(2) 0.2305(2) 0.0158(5) Uani d . 1 1
C C14 0.6409(3) 0.4416(2) 0.1107(2) 0.0177(5) Uani d . 1 1
H H14 0.6012 0.5163 0.1025 0.021 Uiso calc R 1 1
C C13 0.6001(3) 0.2101(2) -0.0438(2) 0.0196(5) Uani d . 1 1
C C8 0.7844(3) 0.2458(2) 0.0104(2) 0.0210(5) Uani d . 1 1
C C9 0.8501(3) 0.1412(3) -0.0197(3) 0.0235(5) Uani d . 1 1
H H9 0.9712 0.1637 0.0156 0.028 Uiso calc R 1 1
C C10 0.7343(3) 0.0051(2) -0.1018(3) 0.0264(6) Uani d . 1 1
H H10 0.7770 -0.0647 -0.1212 0.032 Uiso calc R 1 1
C C18 0.5574(3) 0.3556(2) 0.4365(2) 0.0181(5) Uani d . 1 1
H H18 0.5371 0.3364 0.5060 0.022 Uiso calc R 1 1
C C19 0.7260(3) 0.3924(2) 0.4435(2) 0.0193(5) Uani d . 1 1
H H19 0.8183 0.3978 0.5177 0.023 Uiso calc R 1 1
C C20 0.7578(3) 0.4213(2) 0.3406(2) 0.0184(5) Uani d . 1 1
H H20 0.8707 0.4444 0.3449 0.022 Uiso calc R 1 1
C C11 0.5555(3) -0.0273(3) -0.1549(3) 0.0276(6) Uani d . 1 1
H H11 0.4786 -0.1194 -0.2106 0.033 Uiso calc R 1 1
C C12 0.4880(3) 0.0721(2) -0.1280(2) 0.0243(5) Uani d . 1 1
H H12 0.3665 0.0474 -0.1661 0.029 Uiso calc R 1 1
C C7 0.8974(3) 0.3931(2) 0.0916(2) 0.0193(5) Uani d . 1 1
N N1 1.0679(3) 0.4543(2) 0.1332(2) 0.0214(4) Uani d . 1 1
C C6 1.1063(3) 0.5952(2) 0.2058(2) 0.0202(5) Uani d . 1 1
C C5 1.2674(3) 0.7073(3) 0.2714(2) 0.0228(5) Uani d . 1 1
H H5 1.3691 0.6958 0.2695 0.027 Uiso calc R 1 1
C C4 1.2708(3) 0.8375(3) 0.3399(3) 0.0312(6) Uani d . 1 1
H H4 1.3767 0.9147 0.3855 0.037 Uiso calc R 1 1
C C3 1.1143(4) 0.8535(3) 0.3410(3) 0.0303(6) Uani d . 1 1
H H3 1.1197 0.9411 0.3890 0.036 Uiso calc R 1 1
C C2 0.9543(3) 0.7420(3) 0.2726(3) 0.0257(5) Uani d . 1 1
H H2 0.8510 0.7523 0.2717 0.031 Uiso calc R 1 1
C C1 0.9549(3) 0.6149(2) 0.2056(2) 0.0222(5) Uani d . 1 1
H H1N2 0.409(4) 0.280(3) -0.035(3) 0.043(9) Uiso d . 1 1

loop_
_atom_site_aniso_label
_atom_site_aniso_U_11
_atom_site_aniso_U_22
_atom_site_aniso_U_33
_atom_site_aniso_U_12
_atom_site_aniso_U_13
_atom_site_aniso_U_23
O2 0.0157(8) 0.0213(8) 0.0235(8) 0.0083(6) 0.0111(7) 0.0116(7)
O1 0.0160(8) 0.0301(9) 0.0206(8) 0.0148(7) 0.0098(7) 0.0129(7)
N2 0.0169(10) 0.0223(10) 0.0212(10) 0.0076(8) 0.0073(8) 0.0062(8)
N3 0.0174(10) 0.0228(10) 0.0222(10) 0.0087(8) 0.0097(8) 0.0110(8)
C22 0.0255(13) 0.0367(15) 0.0420(15) 0.0142(11) 0.0213(12) 0.0250(12)
C21 0.0246(12) 0.0199(11) 0.0237(12) 0.0095(9) 0.0141(10) 0.0117(9)
C17 0.0167(11) 0.0114(10) 0.0186(11) 0.0066(8) 0.0074(9) 0.0040(8)
C16 0.0178(11) 0.0137(10) 0.0162(11) 0.0091(8) 0.0067(9) 0.0056(8)
C15 0.0173(11) 0.0134(10) 0.0181(11) 0.0076(8) 0.0079(9) 0.0065(8)
C14 0.0164(11) 0.0216(11) 0.0226(11) 0.0121(9) 0.0107(9) 0.0122(9)
C13 0.0242(12) 0.0247(12) 0.0168(11) 0.0144(10) 0.0113(10) 0.0106(9)
C8 0.0279(13) 0.0161(11) 0.0140(10) 0.0047(9) 0.0066(10) 0.0061(9)
C9 0.0192(12) 0.0267(12) 0.0294(13) 0.0120(10) 0.0109(10) 0.0147(10)
C10 0.0370(15) 0.0177(12) 0.0274(13) 0.0126(10) 0.0168(11) 0.0081(10)
C18 0.0211(11) 0.0158(10) 0.0169(11) 0.0057(9) 0.0081(9) 0.0072(9)
C19 0.0161(11) 0.0187(11) 0.0167(11) 0.0052(9) 0.0014(9) 0.0066(9)
C20 0.0134(11) 0.0182(11) 0.0211(11) 0.0061(9) 0.0059(9) 0.0066(9)
C11 0.0325(14) 0.0195(12) 0.0263(13) 0.0055(10) 0.0127(11) 0.0073(10)
C12 0.0203(12) 0.0244(12) 0.0220(12) 0.0026(10) 0.0094(10) 0.0063(10)
C7 0.0198(11) 0.0271(12) 0.0178(11) 0.0139(10) 0.0095(9) 0.0125(10)
N1 0.0182(10) 0.0255(10) 0.0226(10) 0.0091(8) 0.0087(8) 0.0125(8)
C6 0.0217(12) 0.0210(11) 0.0152(11) 0.0044(9) 0.0048(9) 0.0107(9)
C5 0.0185(12) 0.0310(13) 0.0195(11) 0.0085(10) 0.0064(9) 0.0142(10)
C4 0.0291(14) 0.0238(13) 0.0233(12) -0.0064(10) 0.0030(11) 0.0107(10)
C3 0.0426(16) 0.0178(12) 0.0272(13) 0.0100(11) 0.0131(12) 0.0085(10)
C2 0.0251(13) 0.0269(13) 0.0275(13) 0.0097(10) 0.0119(11) 0.0138(11)
C1 0.0215(12) 0.0228(12) 0.0202(11) 0.0040(9) 0.0068(10) 0.0126(10)

loop_
_atom_type_symbol
_atom_type_description
_atom_type_scat_dispersion_real
_atom_type_scat_dispersion_imag
_atom_type_scat_source
C C 0.0033 0.0016 'International Tables Vol C Tables 4.2.6.8 and 6.1.1.4'
H H 0.0000 0.0000 'International Tables Vol C Tables 4.2.6.8 and 6.1.1.4'
N N 0.0061 0.0033 'International Tables Vol C Tables 4.2.6.8 and 6.1.1.4'
O O 0.0106 0.0060 'International Tables Vol C Tables 4.2.6.8 and 6.1.1.4'

loop_
_geom_angle_atom_site_label_1
_geom_angle_atom_site_label_2
_geom_angle_atom_site_label_3
_geom_angle
C17 O2 C21 116.69(17)
C16 O1 H1O1 109.5
C13 N2 C14 117.46(18)
C13 N2 H1N2 111.6(18)
C14 N2 H1N2 109.0(18)
C7 N3 C1 106.87(19)
C7 N3 C14 125.18(19)
C1 N3 C14 126.96(19)
C21 C22 H22A 109.5
C21 C22 H22B 109.5
H22A C22 H22B 109.5
C21 C22 H22C 109.5
H22A C22 H22C 109.5
H22B C22 H22C 109.5
O2 C21 C22 107.31(19)
O2 C21 H21A 110.3
C22 C21 H21A 110.3
O2 C21 H21B 110.3
C22 C21 H21B 110.3
H21A C21 H21B 108.5
O2 C17 C18 124.7(2)
O2 C17 C16 115.40(19)
C18 C17 C16 119.8(2)
O1 C16 C15 117.52(19)
O1 C16 C17 122.89(19)
C15 C16 C17 119.5(2)
C20 C15 C16 120.3(2)
C20 C15 C14 123.6(2)
C16 C15 C14 116.07(19)
N3 C14 N2 105.89(17)
N3 C14 C15 112.84(18)
N2 C14 C15 112.62(18)
N3 C14 H14 108.4
N2 C14 H14 108.4
C15 C14 H14 108.4
C12 C13 N2 121.8(2)
C12 C13 C8 118.9(2)
N2 C13 C8 119.0(2)
C9 C8 C13 119.6(2)
C9 C8 C7 123.3(2)
C13 C8 C7 117.1(2)
C10 C9 C8 119.7(2)
C10 C9 H9 120.2
C8 C9 H9 120.2
C11 C10 C9 119.9(2)
C11 C10 H10 120.0
C9 C10 H10 120.0
C19 C18 C17 120.2(2)
C19 C18 H18 119.9
C17 C18 H18 119.9
C20 C19 C18 120.4(2)
C20 C19 H19 119.8
C18 C19 H19 119.8
C19 C20 C15 119.7(2)
C19 C20 H20 120.1
C15 C20 H20 120.1
C12 C11 C10 121.7(2)
C12 C11 H11 119.2
C10 C11 H11 119.2
C11 C12 C13 120.2(2)
C11 C12 H12 119.9
C13 C12 H12 119.9
N1 C7 N3 113.7(2)
N1 C7 C8 128.5(2)
N3 C7 C8 117.8(2)
C7 N1 C6 104.17(19)
C1 C6 C5 120.5(2)
C1 C6 N1 110.7(2)
C5 C6 N1 128.8(2)
C6 C5 C4 117.4(2)
C6 C5 H5 121.3
C4 C5 H5 121.3
C5 C4 C3 120.6(2)
C5 C4 H4 119.7
C3 C4 H4 119.7
C2 C3 C4 121.4(2)
C2 C3 H3 119.3
C4 C3 H3 119.3
C1 C2 C3 116.7(2)
C1 C2 H2 121.7
C3 C2 H2 121.7
C2 C1 C6 123.3(2)
C2 C1 N3 132.2(2)
C6 C1 N3 104.5(2)

loop_
_geom_bond_atom_site_label_1
_geom_bond_atom_site_label_2
_geom_bond_distance
O2 C17 1.367(3)
O2 C21 1.438(3)
O1 C16 1.362(3)
O1 H1O1 0.8200
N2 C13 1.407(3)
N2 C14 1.483(3)
N2 H1N2 1.02(3)
N3 C7 1.354(3)
N3 C1 1.401(3)
N3 C14 1.439(3)
C22 C21 1.503(3)
C22 H22A 0.9600
C22 H22B 0.9600
C22 H22C 0.9600
C21 H21A 0.9700
C21 H21B 0.9700
C17 C18 1.389(3)
C17 C16 1.402(3)
C16 C15 1.394(3)
C15 C20 1.394(3)
C15 C14 1.524(3)
C14 H14 0.9800
C13 C12 1.390(3)
C13 C8 1.414(3)
C8 C9 1.404(3)
C8 C7 1.461(3)
C9 C10 1.379(3)
C9 H9 0.9300
C10 C11 1.375(4)
C10 H10 0.9300
C18 C19 1.386(3)
C18 H18 0.9300
C19 C20 1.386(3)
C19 H19 0.9300
C20 H20 0.9300
C11 C12 1.364(4)
C11 H11 0.9300
C12 H12 0.9300
C7 N1 1.312(3)
N1 C6 1.403(3)
C6 C1 1.385(3)
C6 C5 1.389(3)
C5 C4 1.391(4)
C5 H5 0.9300
C4 C3 1.419(4)
C4 H4 0.9300
C3 C2 1.378(4)
C3 H3 0.9300
C2 C1 1.373(4)
C2 H2 0.9300

loop_
_geom_hbond_atom_site_label_D
_geom_hbond_atom_site_label_H
_geom_hbond_atom_site_label_A
_geom_hbond_site_symmetry_A
_geom_hbond_distance_DH
_geom_hbond_distance_HA
_geom_hbond_distance_DA
_geom_hbond_angle_DHA
_geom_hbond_publ_flag
O1 H1O1 N1 1_455 0.82 1.85 2.646(3) 165 yes
N2 H1N2 O1 . 1.01(4) 2.12(3) 2.811(3) 124(2) yes

loop_
_geom_torsion_atom_site_label_1
_geom_torsion_atom_site_label_2
_geom_torsion_atom_site_label_3
_geom_torsion_atom_site_label_4
_geom_torsion
C17 O2 C21 C22 -168.25(19)
C21 O2 C17 C18 -6.7(3)
C21 O2 C17 C16 170.40(18)
O2 C17 C16 O1 0.5(3)
C18 C17 C16 O1 177.77(19)
O2 C17 C16 C15 -175.55(18)
C18 C17 C16 C15 1.7(3)
O1 C16 C15 C20 -176.86(19)
C17 C16 C15 C20 -0.6(3)
O1 C16 C15 C14 0.8(3)
C17 C16 C15 C14 177.08(18)
C7 N3 C14 N2 -37.3(3)
C1 N3 C14 N2 155.6(2)
C7 N3 C14 C15 86.4(3)
C1 N3 C14 C15 -80.8(3)
C13 N2 C14 N3 48.0(3)
C13 N2 C14 C15 -75.8(2)
C20 C15 C14 N3 -3.9(3)
C16 C15 C14 N3 178.50(18)
C20 C15 C14 N2 115.9(2)
C16 C15 C14 N2 -61.7(2)
C14 N2 C13 C12 152.2(2)
C14 N2 C13 C8 -33.6(3)
C12 C13 C8 C9 -1.2(3)
N2 C13 C8 C9 -175.5(2)
C12 C13 C8 C7 176.4(2)
N2 C13 C8 C7 2.0(3)
C13 C8 C9 C10 0.1(4)
C7 C8 C9 C10 -177.3(2)
C8 C9 C10 C11 0.7(4)
O2 C17 C18 C19 175.5(2)
C16 C17 C18 C19 -1.5(3)
C17 C18 C19 C20 0.1(3)
C18 C19 C20 C15 1.1(3)
C16 C15 C20 C19 -0.8(3)
C14 C15 C20 C19 -178.3(2)
C9 C10 C11 C12 -0.4(4)
C10 C11 C12 C13 -0.7(4)
N2 C13 C12 C11 175.7(2)
C8 C13 C12 C11 1.5(4)
C1 N3 C7 N1 -2.4(3)
C14 N3 C7 N1 -171.7(2)
C1 N3 C7 C8 179.14(19)
C14 N3 C7 C8 9.9(3)
C9 C8 C7 N1 9.6(4)
C13 C8 C7 N1 -167.8(2)
C9 C8 C7 N3 -172.1(2)
C13 C8 C7 N3 10.4(3)
N3 C7 N1 C6 1.5(3)
C8 C7 N1 C6 179.8(2)
C7 N1 C6 C1 0.0(3)
C7 N1 C6 C5 -179.5(2)
C1 C6 C5 C4 2.3(3)
N1 C6 C5 C4 -178.3(2)
C6 C5 C4 C3 -0.5(4)
C5 C4 C3 C2 -1.2(4)
C4 C3 C2 C1 1.1(4)
C3 C2 C1 C6 0.8(4)
C3 C2 C1 N3 179.8(2)
C5 C6 C1 C2 -2.5(4)
N1 C6 C1 C2 177.9(2)
C5 C6 C1 N3 178.2(2)
N1 C6 C1 N3 -1.4(2)
C7 N3 C1 C2 -177.0(3)
C14 N3 C1 C2 -8.0(4)
C7 N3 C1 C6 2.2(2)
C14 N3 C1 C6 171.2(2)

loop_
_cod_related_entry_id
_cod_related_entry_database
_cod_related_entry_code
1 ChemSpider 10857828
